data_7237790
loop_
_publ_author_name
'Pajuelo-Corral, Oier'
'Rodr\'iguez-Di\'eguez, Antonio'
'Beobide, Garikoitz'
'P\'erez-Y\'a\~nez, Sonia'
'Garc\'ia, Jose A.'
'San Sebastian, Eider'
'Seco, Jose M.'
'Cepeda, Javier'

_publ_section_title
;
 Alkaline-earth and aminonicotinate based coordination polymers with
 combined fluorescence/long-lasting phosphorescence and metal ion sensing
 response
;
_journal_issue 23
_journal_name_full 'Journal of Materials Chemistry C'
_journal_page_first 6997
_journal_paper_doi 10.1039/C9TC01300H
_journal_volume 7
_journal_year 2019
_chemical_formula_moiety 'C12 H14 Ca N4 O6, 3(H2 O)'
_chemical_formula_sum 'C12 H20 Ca N4 O9'
_chemical_formula_weight 404.40
_chemical_name_systematic
;
Poly{[diaquabis(mu-6-aminopyridine-3-carboxylato-k2O,O':kO)calcium(II)]trihydrate} 
;
_space_group_crystal_system monoclinic
_space_group_IT_number 15
_space_group_name_Hall '-C 2yc'
_space_group_name_H-M_alt 'C 1 2/c 1'
_atom_sites_solution_hydrogens geom
_atom_sites_solution_primary direct
_atom_sites_solution_secondary difmap
_audit_creation_method SHELXL-2016/6
_audit_update_record
;
2019-03-06 deposited with the CCDC.	2019-05-03 downloaded from the CCDC.
;
_cell_angle_alpha 90
_cell_angle_beta 91.440(3)
_cell_angle_gamma 90
_cell_formula_units_Z 4
_cell_length_a 17.3350(14)
_cell_length_b 12.9190(10)
_cell_length_c 7.4900(6)
_cell_measurement_reflns_used 7167
_cell_measurement_temperature 100(2)
_cell_measurement_theta_max 26.420
_cell_measurement_theta_min 3.154
_cell_volume 1676.9(2)
_computing_cell_refinement 'Bruker SAINT'
_computing_data_collection 'Bruker APEX2'
_computing_data_reduction 'Bruker SAINT'
_computing_molecular_graphics 'Bruker SHELXTL'
_computing_publication_material 'Bruker SHELXTL'
_computing_structure_refinement 'SHELXL-2014 (Sheldrick, 2014)'
_computing_structure_solution 'SHELXS-97 (Sheldrick 2008)'
_diffrn_ambient_temperature 100(2)
_diffrn_measured_fraction_theta_full 0.999
_diffrn_measured_fraction_theta_max 0.997
_diffrn_measurement_device_type 'Bruker Venture'
_diffrn_measurement_method \w
_diffrn_radiation_monochromator graphite
_diffrn_radiation_source 'fine-focus sealed tube'
_diffrn_radiation_type MoK\a
_diffrn_radiation_wavelength 0.71073
_diffrn_reflns_av_R_equivalents 0.0268
_diffrn_reflns_av_unetI/netI 0.0246
_diffrn_reflns_Laue_measured_fraction_full 0.999
_diffrn_reflns_Laue_measured_fraction_max 0.997
_diffrn_reflns_limit_h_max 21
_diffrn_reflns_limit_h_min -21
_diffrn_reflns_limit_k_max 13
_diffrn_reflns_limit_k_min -16
_diffrn_reflns_limit_l_max 9
_diffrn_reflns_limit_l_min -9
_diffrn_reflns_number 7167
_diffrn_reflns_point_group_measured_fraction_full 0.999
_diffrn_reflns_point_group_measured_fraction_max 0.997
_diffrn_reflns_theta_full 25.242
_diffrn_reflns_theta_max 26.420
_diffrn_reflns_theta_min 3.154
_exptl_absorpt_coefficient_mu 0.432
_exptl_absorpt_correction_T_max 0.991
_exptl_absorpt_correction_T_min 0.914
_exptl_absorpt_correction_type numerical
_exptl_absorpt_process_details
;
SADABS, Program for Empirical Adsorption Correction, 
Institute for Inorganic Chemistry, University of Gottingen: Germany, 
1996Version 1.171.35.15 (release 03-08-2011 CrysAlis171 .NET)
;
_exptl_crystal_colour colourless
_exptl_crystal_density_diffrn 1.602
_exptl_crystal_density_method none
_exptl_crystal_description needle
_exptl_crystal_F_000 848
_exptl_crystal_preparation Luminescent
_exptl_crystal_recrystallization_method 'Re-crystallisation from solvent: water'
_exptl_crystal_size_max 0.11
_exptl_crystal_size_mid 0.08
_exptl_crystal_size_min 0.06
_refine_diff_density_max 0.307
_refine_diff_density_min -0.313
_refine_diff_density_rms 0.055
_refine_ls_extinction_method none
_refine_ls_goodness_of_fit_ref 1.078
_refine_ls_hydrogen_treatment constr
_refine_ls_matrix_type full
_refine_ls_number_parameters 119
_refine_ls_number_reflns 1730
_refine_ls_number_restraints 0
_refine_ls_restrained_S_all 1.078
_refine_ls_R_factor_all 0.0320
_refine_ls_R_factor_gt 0.0279
_refine_ls_shift/su_max 0.000
_refine_ls_shift/su_mean 0.000
_refine_ls_structure_factor_coef Fsqd
_refine_ls_weighting_details 'w=1/[\s^2^(Fo^2^)+(0.0363P)^2^+1.9309P] where P=(Fo^2^+2Fc^2^)/3'
_refine_ls_weighting_scheme calc
_refine_ls_wR_factor_gt 0.0716
_refine_ls_wR_factor_ref 0.0742
_reflns_Friedel_coverage 0.000
_reflns_number_gt 1579
_reflns_number_total 1730
_reflns_threshold_expression 'I > 2\s(I)'
_cod_data_source_file c9tc01300h2.cif
_cod_data_source_block Compound3
_cod_original_sg_symbol_H-M 'C 2/c'
_cod_database_code 7237790
_shelx_shelxl_version_number 2016/6
_shelx_space_group_comment
;
The symmetry employed for this shelxl refinement is uniquely defined
by the following loop, which should always be used as a source of
symmetry information in preference to the above space-group names.
They are only intended as comments.
;
_shelxl_version_number 2014-3

loop_
_space_group_symop_operation_xyz
'x, y, z'
'-x, y, -z+1/2'
'x+1/2, y+1/2, z'
'-x+1/2, y+1/2, -z+1/2'
'-x, -y, -z'
'x, -y, z-1/2'
'-x+1/2, -y+1/2, -z'
'x+1/2, -y+1/2, z-1/2'

loop_
_atom_site_label
_atom_site_type_symbol
_atom_site_fract_x
_atom_site_fract_y
_atom_site_fract_z
_atom_site_U_iso_or_equiv
_atom_site_adp_type
_atom_site_occupancy
_atom_site_site_symmetry_order
_atom_site_calc_flag
_atom_site_refinement_flags_posn
_atom_site_refinement_flags_adp
_atom_site_refinement_flags_occupancy
Ca1 Ca 0.5000 0.04466(3) -0.2500 0.00612(12) Uani 1 2 d S T P
N1 N 0.73943(7) 0.34519(10) 0.20789(16) 0.0107(3) Uani 1 1 d . . .
C2 C 0.69901(8) 0.25719(11) 0.22838(18) 0.0100(3) Uani 1 1 d . . .
H2 H 0.7149 0.2123 0.3191 0.012 Uiso 1 1 calc R U .
C3 C 0.63525(8) 0.22872(11) 0.12362(18) 0.0086(3) Uani 1 1 d . . .
C4 C 0.61145(8) 0.29718(11) -0.01286(19) 0.0102(3) Uani 1 1 d . . .
H4 H 0.5691 0.2810 -0.0863 0.012 Uiso 1 1 calc R U .
C5 C 0.65069(8) 0.38733(11) -0.03707(19) 0.0113(3) Uani 1 1 d . . .
H5 H 0.6352 0.4334 -0.1263 0.014 Uiso 1 1 calc R U .
C6 C 0.71527(8) 0.40983(11) 0.07532(19) 0.0097(3) Uani 1 1 d . . .
N61 N 0.75553(7) 0.49761(10) 0.05200(17) 0.0150(3) Uani 1 1 d . . .
H61A H 0.7950 0.5110 0.1200 0.018 Uiso 1 1 calc R U .
H61B H 0.7418 0.5404 -0.0309 0.018 Uiso 1 1 calc R U .
C31 C 0.59476(8) 0.12932(11) 0.15126(18) 0.0074(3) Uani 1 1 d . . .
O1 O 0.54785(6) 0.09586(8) 0.03256(13) 0.0097(2) Uani 1 1 d . . .
O2 O 0.60645(6) 0.07922(8) 0.29542(13) 0.0095(2) Uani 1 1 d . . .
O1W O 0.60232(6) 0.15611(8) -0.36544(13) 0.0102(2) Uani 1 1 d . . .
O2W O 0.41817(7) 0.38142(9) -0.03332(17) 0.0245(3) Uani 1 1 d . . .
O3W O 0.5000 0.47720(13) 0.2500 0.0230(4) Uani 1 2 d S T P
H11W H 0.6115 0.1346 -0.4675 0.034 Uiso 1 1 d . U .
H12W H 0.6486 0.1526 -0.3189 0.034 Uiso 1 1 d . U .
H21W H 0.4171 0.3172 -0.0616 0.034 Uiso 1 1 d . U .
H22W H 0.4409 0.3947 0.0661 0.034 Uiso 1 1 d . U .
H31W H 0.4703 0.5124 0.3152 0.034 Uiso 1 1 d . U .

loop_
_atom_site_aniso_label
_atom_site_aniso_U_11
_atom_site_aniso_U_22
_atom_site_aniso_U_33
_atom_site_aniso_U_23
_atom_site_aniso_U_13
_atom_site_aniso_U_12
Ca1 0.0065(2) 0.0063(2) 0.0055(2) 0.000 -0.00123(14) 0.000
N1 0.0100(6) 0.0112(6) 0.0108(6) 0.0000(5) -0.0024(5) -0.0021(5)
C2 0.0108(7) 0.0106(7) 0.0084(7) 0.0015(5) -0.0008(5) -0.0010(5)
C3 0.0090(7) 0.0088(7) 0.0079(6) -0.0021(5) 0.0013(5) -0.0005(5)
C4 0.0089(7) 0.0112(7) 0.0103(7) -0.0028(5) -0.0022(5) 0.0003(5)
C5 0.0121(7) 0.0100(7) 0.0116(7) 0.0021(5) -0.0029(6) 0.0021(6)
C6 0.0096(7) 0.0084(7) 0.0111(7) -0.0010(5) 0.0004(5) -0.0001(5)
N61 0.0152(6) 0.0124(6) 0.0170(6) 0.0058(5) -0.0078(5) -0.0052(5)
C31 0.0055(6) 0.0091(7) 0.0075(6) -0.0026(5) 0.0012(5) 0.0019(5)
O1 0.0094(5) 0.0105(5) 0.0090(5) -0.0019(4) -0.0024(4) -0.0017(4)
O2 0.0102(5) 0.0105(5) 0.0077(5) 0.0013(4) -0.0013(4) -0.0019(4)
O1W 0.0101(5) 0.0123(5) 0.0082(5) -0.0012(4) -0.0010(4) -0.0016(4)
O2W 0.0266(7) 0.0162(6) 0.0304(7) -0.0030(5) -0.0044(5) -0.0012(5)
O3W 0.0297(9) 0.0229(9) 0.0165(8) 0.000 0.0022(7) 0.000

loop_
_atom_type_symbol
_atom_type_description
_atom_type_scat_dispersion_real
_atom_type_scat_dispersion_imag
_atom_type_scat_source
C C 0.0033 0.0016 'International Tables Vol C Tables 4.2.6.8 and 6.1.1.4'
H H 0.0000 0.0000 'International Tables Vol C Tables 4.2.6.8 and 6.1.1.4'
N N 0.0061 0.0033 'International Tables Vol C Tables 4.2.6.8 and 6.1.1.4'
O O 0.0106 0.0060 'International Tables Vol C Tables 4.2.6.8 and 6.1.1.4'
Ca Ca 0.2262 0.3064 'International Tables Vol C Tables 4.2.6.8 and 6.1.1.4'

loop_
_geom_angle_atom_site_label_1
_geom_angle_atom_site_label_2
_geom_angle_atom_site_label_3
_geom_angle
_geom_angle_site_symmetry_1
_geom_angle_site_symmetry_3
O1 Ca1 O1 147.28(5) 2_654 .
O1 Ca1 O1W 76.09(3) 2_654 .
O1 Ca1 O1W 84.86(3) . .
O1 Ca1 O1W 84.86(3) 2_654 2_654
O1 Ca1 O1W 76.09(3) . 2_654
O1W Ca1 O1W 108.30(5) . 2_654
O1 Ca1 O2 79.16(3) 2_654 5_655
O1 Ca1 O2 123.68(3) . 5_655
O1W Ca1 O2 151.37(3) . 5_655
O1W Ca1 O2 83.36(3) 2_654 5_655
O1 Ca1 O2 123.68(3) 2_654 6
O1 Ca1 O2 79.16(3) . 6
O1W Ca1 O2 83.36(3) . 6
O1W Ca1 O2 151.37(3) 2_654 6
O2 Ca1 O2 98.83(5) 5_655 6
O1 Ca1 O1 75.06(4) 2_654 6
O1 Ca1 O1 130.75(4) . 6
O1W Ca1 O1 86.79(3) . 6
O1W Ca1 O1 151.31(3) 2_654 6
O2 Ca1 O1 73.02(3) 5_655 6
O2 Ca1 O1 51.67(3) 6 6
O1 Ca1 O1 130.76(4) 2_654 5_655
O1 Ca1 O1 75.06(4) . 5_655
O1W Ca1 O1 151.31(3) . 5_655
O1W Ca1 O1 86.79(3) 2_654 5_655
O2 Ca1 O1 51.67(3) 5_655 5_655
O2 Ca1 O1 73.02(3) 6 5_655
O1 Ca1 O1 90.96(5) 6 5_655
O1 Ca1 C31 105.04(4) 2_654 5_655
O1 Ca1 C31 100.28(4) . 5_655
O1W Ca1 C31 164.77(4) . 5_655
O1W Ca1 C31 86.89(4) 2_654 5_655
O2 Ca1 C31 25.91(4) 5_655 5_655
O2 Ca1 C31 83.56(4) 6 5_655
O1 Ca1 C31 78.98(4) 6 5_655
O1 Ca1 C31 25.96(4) 5_655 5_655
O1 Ca1 C31 100.28(4) 2_654 6
O1 Ca1 C31 105.04(4) . 6
O1W Ca1 C31 86.89(3) . 6
O1W Ca1 C31 164.77(4) 2_654 6
O2 Ca1 C31 83.56(4) 5_655 6
O2 Ca1 C31 25.91(4) 6 6
O1 Ca1 C31 25.96(4) 6 6
O1 Ca1 C31 78.98(4) 5_655 6
C31 Ca1 C31 77.95(5) 5_655 6
O1 Ca1 Ca1 39.67(2) 2_654 5_654
O1 Ca1 Ca1 159.32(2) . 5_654
O1W Ca1 Ca1 79.57(2) . 5_654
O1W Ca1 Ca1 121.73(2) 2_654 5_654
O2 Ca1 Ca1 72.20(2) 5_655 5_654
O2 Ca1 Ca1 85.56(2) 6 5_654
O1 Ca1 Ca1 35.39(2) 6 5_654
O1 Ca1 Ca1 113.73(3) 5_655 5_654
C31 Ca1 Ca1 91.67(3) 5_655 5_654
C31 Ca1 Ca1 60.85(3) 6 5_654
O1 Ca1 Ca1 159.32(2) 2_654 5_655
O1 Ca1 Ca1 39.67(2) . 5_655
O1W Ca1 Ca1 121.73(2) . 5_655
O1W Ca1 Ca1 79.57(2) 2_654 5_655
O2 Ca1 Ca1 85.56(2) 5_655 5_655
O2 Ca1 Ca1 72.20(2) 6 5_655
O1 Ca1 Ca1 113.73(3) 6 5_655
O1 Ca1 Ca1 35.39(2) 5_655 5_655
C31 Ca1 Ca1 60.85(3) 5_655 5_655
C31 Ca1 Ca1 91.68(3) 6 5_655
Ca1 Ca1 Ca1 145.75(2) 5_654 5_655
C2 N1 C6 116.85(12) . .
N1 C2 C3 124.63(13) . .
C2 C3 C4 117.33(13) . .
C2 C3 C31 121.61(13) . .
C4 C3 C31 121.05(13) . .
C5 C4 C3 119.73(13) . .
C4 C5 C6 119.13(13) . .
N61 C6 N1 117.56(13) . .
N61 C6 C5 120.10(13) . .
N1 C6 C5 122.33(13) . .
O1 C31 O2 120.58(13) . .
O1 C31 C3 119.77(12) . .
O2 C31 C3 119.64(12) . .
O1 C31 Ca1 63.58(7) . 5_655
O2 C31 Ca1 57.74(7) . 5_655
C3 C31 Ca1 169.91(9) . 5_655
C31 O1 Ca1 159.25(9) . .
C31 O1 Ca1 90.46(8) . 5_655
Ca1 O1 Ca1 104.94(4) . 5_655
C31 O2 Ca1 96.36(8) . 5_655

loop_
_geom_bond_atom_site_label_1
_geom_bond_atom_site_label_2
_geom_bond_distance
_geom_bond_site_symmetry_2
Ca1 O1 2.3487(10) 2_654
Ca1 O1 2.3487(10) .
Ca1 O1W 2.4585(10) .
Ca1 O1W 2.4585(10) 2_654
Ca1 O2 2.4598(10) 5_655
Ca1 O2 2.4598(10) 6
Ca1 O1 2.5892(10) 6
Ca1 O1 2.5892(10) 5_655
Ca1 C31 2.8910(15) 5_655
Ca1 C31 2.8910(15) 6
Ca1 Ca1 3.9187(4) 5_654
Ca1 Ca1 3.9187(4) 5_655
N1 C2 1.3463(19) .
N1 C6 1.3556(19) .
C2 C3 1.389(2) .
C3 C4 1.406(2) .
C3 C31 1.481(2) .
C4 C5 1.363(2) .
C5 C6 1.414(2) .
C6 N61 1.3453(19) .
C31 O1 1.2658(17) .
C31 O2 1.2708(17) .
C31 Ca1 2.8910(14) 5_655
O1 Ca1 2.5891(10) 5_655
O2 Ca1 2.4598(10) 5_655

loop_
_geom_hbond_atom_site_label_D
_geom_hbond_atom_site_label_H
_geom_hbond_atom_site_label_A
_geom_hbond_distance_DH
_geom_hbond_distance_HA
_geom_hbond_distance_DA
_geom_hbond_angle_DHA
_geom_hbond_site_symmetry_A
O1W H11W O2 0.83 1.91 2.7301(14) 166.1 1_554
O1W H12W N1 0.87 2.09 2.9590(16) 176.2 7_655
O2W H21W O1W 0.86 2.18 3.0266(16) 172.3 2_654
O2W H22W O3W 0.85 2.00 2.8099(15) 157.8 .
O3W H31W O2W 0.85 2.01 2.8457(17) 167.6 6_566
